data_7224491
loop_
_publ_author_name
'Aulakh, Darpandeep'
'Nicoletta, Anthony P.'
'Varghese, Juby R.'
'Wriedt, Mario'

_publ_section_title
;
 The structural diversity and properties of nine new viologen based
 zwitterionic metal--organic frameworks
;
_journal_issue 12
_journal_name_full CrystEngComm
_journal_page_first 2189
_journal_paper_doi 10.1039/C6CE00284F
_journal_volume 18
_journal_year 2016
_chemical_formula_moiety 'C13 H10 Cl2 N O2.17 Zn'
_chemical_formula_sum 'C13 H10 Cl2 N O2.17 Zn'
_chemical_formula_weight 351.15
_chemical_name_systematic
;
 ?
;
_space_group_crystal_system monoclinic
_space_group_IT_number 15
_space_group_name_Hall '-C 2yc'
_space_group_name_H-M_alt 'C 1 2/c 1'
_symmetry_space_group_name_Hall '-C 2yc'
_symmetry_space_group_name_H-M 'C 1 2/c 1'
_atom_sites_solution_hydrogens geom
_audit_creation_method SHELXL-2013
_audit_update_record
;
2015-12-07 deposited with the CCDC.
2016-02-25 downloaded from the CCDC.
;
_cell_angle_alpha 90
_cell_angle_beta 110.7756(18)
_cell_angle_gamma 90
_cell_formula_units_Z 8
_cell_length_a 12.7183(4)
_cell_length_b 14.0183(5)
_cell_length_c 16.7134(6)
_cell_measurement_reflns_used 25073
_cell_measurement_temperature 170(2)
_cell_measurement_theta_max 28.259
_cell_measurement_theta_min 2.246
_cell_volume 2786.06(17)
_computing_cell_refinement 'APEX2 (Bruker, 2013)'
_computing_data_collection 'APEX2 (Bruker, 2013)'
_computing_data_reduction 'APEX2 (Bruker, 2013)'
_computing_molecular_graphics 'SHELXP-2014/6 (Sheldrick, 2014)'
_computing_structure_refinement 'SHELXL-2014/6 (Sheldrick, 2014)'
_computing_structure_solution 'SHELXT-2014/6 (Sheldrick, 2014)'
_diffrn_ambient_temperature 170(2)
_diffrn_measured_fraction_theta_full 0.998
_diffrn_measured_fraction_theta_max 0.999
_diffrn_measurement_device_type 'Bruker APEX II CCD area detector'
_diffrn_measurement_method 'omega scans'
_diffrn_radiation_type MoK\a
_diffrn_radiation_wavelength 0.71073
_diffrn_reflns_av_R_equivalents 0.0375
_diffrn_reflns_av_unetI/netI 0.0245
_diffrn_reflns_Laue_measured_fraction_full 0.998
_diffrn_reflns_Laue_measured_fraction_max 0.999
_diffrn_reflns_limit_h_max 16
_diffrn_reflns_limit_h_min -16
_diffrn_reflns_limit_k_max 18
_diffrn_reflns_limit_k_min -18
_diffrn_reflns_limit_l_max 22
_diffrn_reflns_limit_l_min -22
_diffrn_reflns_number 25073
_diffrn_reflns_point_group_measured_fraction_full 0.998
_diffrn_reflns_point_group_measured_fraction_max 0.999
_diffrn_reflns_theta_full 25.242
_diffrn_reflns_theta_max 28.259
_diffrn_reflns_theta_min 2.246
_diffrn_source 'fine-focus sealed tube'
_exptl_absorpt_coefficient_mu 2.143
_exptl_absorpt_correction_T_max 0.824
_exptl_absorpt_correction_T_min 0.700
_exptl_absorpt_correction_type multi-scan
_exptl_absorpt_process_details 'SADABS (Sheldrick 2014)'
_exptl_crystal_colour 'clear white'
_exptl_crystal_density_diffrn 1.674
_exptl_crystal_description plates
_exptl_crystal_F_000 1411
_exptl_crystal_size_max 0.20
_exptl_crystal_size_mid 0.14
_exptl_crystal_size_min 0.09
_refine_diff_density_max 1.406
_refine_diff_density_min -0.807
_refine_diff_density_rms 0.113
_refine_ls_extinction_method none
_refine_ls_goodness_of_fit_ref 1.062
_refine_ls_hydrogen_treatment constr
_refine_ls_matrix_type full
_refine_ls_number_parameters 177
_refine_ls_number_reflns 3451
_refine_ls_number_restraints 0
_refine_ls_restrained_S_all 1.062
_refine_ls_R_factor_all 0.0703
_refine_ls_R_factor_gt 0.0507
_refine_ls_shift/su_max 0.000
_refine_ls_shift/su_mean 0.000
_refine_ls_structure_factor_coef Fsqd
_refine_ls_weighting_details 'w=1/[\s^2^(Fo^2^)+(0.1037P)^2^+7.5637P] where P=(Fo^2^+2Fc^2^)/3'
_refine_ls_weighting_scheme calc
_refine_ls_wR_factor_gt 0.1601
_refine_ls_wR_factor_ref 0.1778
_reflns_Friedel_coverage 0.000
_reflns_number_gt 2628
_reflns_number_total 3451
_reflns_threshold_expression 'I > 2\s(I)'
_cod_data_source_file c6ce00284f2.cif
_cod_data_source_block da325
_cod_depositor_comments 'Adding full bibliography for 7224483--7224492.cif.'
_cod_database_code 7224491
_shelx_space_group_comment
;
The symmetry employed for this shelxl refinement is uniquely defined
by the following loop, which should always be used as a source of
symmetry information in preference to the above space-group names.
They are only intended as comments.
;
_shelxl_version_number 2013-3

loop_
_space_group_symop_operation_xyz
'x, y, z'
'-x, y, -z+1/2'
'x+1/2, y+1/2, z'
'-x+1/2, y+1/2, -z+1/2'
'-x, -y, -z'
'x, -y, z-1/2'
'-x+1/2, -y+1/2, -z'
'x+1/2, -y+1/2, z-1/2'

loop_
_atom_site_label
_atom_site_type_symbol
_atom_site_fract_x
_atom_site_fract_y
_atom_site_fract_z
_atom_site_U_iso_or_equiv
_atom_site_adp_type
_atom_site_occupancy
_atom_site_site_symmetry_order
_atom_site_calc_flag
_atom_site_refinement_flags_posn
_atom_site_refinement_flags_adp
_atom_site_refinement_flags_occupancy
Zn1 Zn 0.14837(4) 0.15043(4) 0.47061(3) 0.0411(2) Uani 1 1 d . . .
Cl1 Cl 0.06883(10) 0.03113(9) 0.37825(8) 0.0518(3) Uani 1 1 d . . .
Cl2 Cl 0.10258(9) 0.16916(8) 0.58946(6) 0.0424(3) Uani 1 1 d . . .
N1 N 0.7558(4) -0.1511(3) 0.8095(3) 0.0515(10) Uani 1 1 d . . .
O1 O 0.3978(3) 0.2350(2) 0.6009(2) 0.0545(8) Uani 1 1 d . . .
O2 O 0.3078(3) 0.1186(3) 0.5119(2) 0.0589(9) Uani 1 1 d . . .
C1 C 0.3888(4) 0.1507(3) 0.5739(3) 0.0445(10) Uani 1 1 d . . .
C2 C 0.4819(4) 0.0835(3) 0.6174(3) 0.0419(9) Uani 1 1 d . . .
C3 C 0.4749(4) -0.0108(4) 0.5904(3) 0.0506(11) Uani 1 1 d . . .
H3 H 0.4088 -0.0330 0.5466 0.061 Uiso 1 1 calc R U .
C4 C 0.5651(5) -0.0731(4) 0.6278(3) 0.0544(12) Uani 1 1 d . . .
H4 H 0.5600 -0.1376 0.6094 0.065 Uiso 1 1 calc R U .
C5 C 0.6608(4) -0.0414(4) 0.6909(3) 0.0489(11) Uani 1 1 d . . .
C6 C 0.6675(4) 0.0516(4) 0.7190(3) 0.0584(13) Uani 1 1 d . . .
H6 H 0.7334 0.0729 0.7635 0.070 Uiso 1 1 calc R U .
C7 C 0.5788(4) 0.1146(4) 0.6829(3) 0.0535(11) Uani 1 1 d . . .
H7 H 0.5841 0.1786 0.7027 0.064 Uiso 1 1 calc R U .
C8 C 0.7590(5) -0.1089(5) 0.7291(3) 0.0603(14) Uani 1 1 d . . .
H8A H 0.7556 -0.1603 0.6877 0.072 Uiso 1 1 calc R U .
H8B H 0.8305 -0.0738 0.7410 0.072 Uiso 1 1 calc R U .
C9 C 0.6939(6) -0.2282(5) 0.8072(3) 0.0716(17) Uani 1 1 d . . .
H9 H 0.6519 -0.2558 0.7534 0.086 Uiso 1 1 calc R U .
C10 C 0.6892(6) -0.2691(4) 0.8810(3) 0.0685(15) Uani 1 1 d . . .
H10 H 0.6446 -0.3243 0.8780 0.082 Uiso 1 1 calc R U .
C11 C 0.7507(4) -0.2284(4) 0.9602(3) 0.0460(10) Uani 1 1 d . . .
C12 C 0.8113(5) -0.1479(5) 0.9605(4) 0.0670(16) Uani 1 1 d . . .
H12 H 0.8523 -0.1177 1.0132 0.080 Uiso 1 1 calc R U .
C13 C 0.8135(5) -0.1099(5) 0.8842(3) 0.0681(16) Uani 1 1 d . . .
H13 H 0.8564 -0.0541 0.8853 0.082 Uiso 1 1 calc R U .
O1W O 0.5000 -0.3620(13) 0.7500 0.077(5) Uani 0.3333 2 d S T P

loop_
_atom_site_aniso_label
_atom_site_aniso_U_11
_atom_site_aniso_U_22
_atom_site_aniso_U_33
_atom_site_aniso_U_23
_atom_site_aniso_U_13
_atom_site_aniso_U_12
Zn1 0.0386(3) 0.0396(3) 0.0428(3) 0.00271(19) 0.0117(2) -0.00503(19)
Cl1 0.0579(7) 0.0508(6) 0.0497(6) -0.0102(5) 0.0229(5) -0.0217(5)
Cl2 0.0495(6) 0.0477(6) 0.0338(5) -0.0027(4) 0.0194(4) -0.0112(4)
N1 0.047(2) 0.068(3) 0.044(2) 0.0197(18) 0.0211(18) 0.0207(19)
O1 0.064(2) 0.0473(19) 0.0460(18) 0.0062(14) 0.0114(15) 0.0106(15)
O2 0.0458(18) 0.066(2) 0.056(2) -0.0037(17) 0.0067(15) 0.0112(17)
C1 0.042(2) 0.052(3) 0.039(2) 0.0053(18) 0.0137(18) 0.0037(18)
C2 0.040(2) 0.048(2) 0.039(2) 0.0072(18) 0.0155(17) 0.0037(18)
C3 0.048(3) 0.053(3) 0.047(2) 0.004(2) 0.012(2) 0.003(2)
C4 0.062(3) 0.052(3) 0.050(3) 0.009(2) 0.021(2) 0.014(2)
C5 0.049(2) 0.063(3) 0.040(2) 0.017(2) 0.0221(19) 0.013(2)
C6 0.048(3) 0.071(3) 0.049(3) 0.010(2) 0.008(2) 0.002(2)
C7 0.049(3) 0.057(3) 0.049(3) 0.004(2) 0.011(2) 0.000(2)
C8 0.055(3) 0.087(4) 0.048(3) 0.027(3) 0.029(2) 0.027(3)
C9 0.108(5) 0.070(4) 0.038(2) 0.004(2) 0.027(3) 0.000(3)
C10 0.098(4) 0.066(3) 0.045(3) 0.005(2) 0.029(3) -0.008(3)
C11 0.041(2) 0.059(3) 0.039(2) 0.012(2) 0.0159(18) 0.018(2)
C12 0.059(3) 0.088(4) 0.044(3) 0.017(3) 0.006(2) -0.007(3)
C13 0.052(3) 0.097(5) 0.050(3) 0.022(3) 0.012(2) -0.009(3)
O1W 0.107(15) 0.073(12) 0.045(9) 0.000 0.019(9) 0.000

loop_
_atom_type_symbol
_atom_type_description
_atom_type_scat_dispersion_real
_atom_type_scat_dispersion_imag
_atom_type_scat_source
C C 0.0033 0.0016 'International Tables Vol C Tables 4.2.6.8 and 6.1.1.4'
H H 0.0000 0.0000 'International Tables Vol C Tables 4.2.6.8 and 6.1.1.4'
N N 0.0061 0.0033 'International Tables Vol C Tables 4.2.6.8 and 6.1.1.4'
O O 0.0106 0.0060 'International Tables Vol C Tables 4.2.6.8 and 6.1.1.4'
Cl Cl 0.1484 0.1585 'International Tables Vol C Tables 4.2.6.8 and 6.1.1.4'
Zn Zn 0.2839 1.4301 'International Tables Vol C Tables 4.2.6.8 and 6.1.1.4'

loop_
_geom_angle_atom_site_label_1
_geom_angle_atom_site_label_2
_geom_angle_atom_site_label_3
_geom_angle
_geom_angle_site_symmetry_1
_geom_angle_site_symmetry_3
O2 Zn1 O1 116.85(17) . 7_556
O2 Zn1 Cl1 103.32(12) . .
O1 Zn1 Cl1 103.03(11) 7_556 .
O2 Zn1 Cl2 105.90(12) . .
O1 Zn1 Cl2 108.85(11) 7_556 .
Cl1 Zn1 Cl2 119.42(4) . .
C9 N1 C13 120.2(4) . .
C9 N1 C8 120.3(5) . .
C13 N1 C8 119.5(5) . .
C1 O1 Zn1 125.6(3) . 7_556
C1 O2 Zn1 131.0(3) . .
O1 C1 O2 125.1(4) . .
O1 C1 C2 117.8(4) . .
O2 C1 C2 117.0(4) . .
C3 C2 C7 119.2(4) . .
C3 C2 C1 119.8(4) . .
C7 C2 C1 120.9(4) . .
C2 C3 C4 120.0(5) . .
C5 C4 C3 120.3(5) . .
C4 C5 C6 120.0(4) . .
C4 C5 C8 119.7(5) . .
C6 C5 C8 120.4(5) . .
C5 C6 C7 120.7(5) . .
C6 C7 C2 119.8(5) . .
N1 C8 C5 110.4(4) . .
N1 C9 C10 121.6(6) . .
C9 C10 C11 119.3(6) . .
C12 C11 C10 117.8(5) . .
C12 C11 C11 121.8(6) . 7_647
C10 C11 C11 120.5(6) . 7_647
C11 C12 C13 120.6(6) . .
N1 C13 C12 120.5(6) . .

loop_
_geom_bond_atom_site_label_1
_geom_bond_atom_site_label_2
_geom_bond_distance
_geom_bond_site_symmetry_2
Zn1 O2 1.948(4) .
Zn1 O1 1.963(3) 7_556
Zn1 Cl1 2.2572(12) .
Zn1 Cl2 2.2748(11) .
N1 C9 1.329(8) .
N1 C13 1.335(8) .
N1 C8 1.481(6) .
O1 C1 1.255(6) .
O1 Zn1 1.963(3) 7_556
O2 C1 1.257(6) .
C1 C2 1.485(6) .
C2 C3 1.389(7) .
C2 C7 1.397(7) .
C3 C4 1.401(7) .
C4 C5 1.372(7) .
C5 C6 1.378(8) .
C5 C8 1.516(6) .
C6 C7 1.390(7) .
C9 C10 1.381(8) .
C10 C11 1.398(7) .
C11 C12 1.365(8) .
C11 C11 1.468(9) 7_647
C12 C13 1.391(8) .
